data_7248479
loop_
_publ_author_name
'Paska, Bart\/lomiej'
'Cichowicz, Grzegorz'
'Rzepi\'nski, Patryk'
'Cyra\'nski, Micha\/l Ksawery'
'Dobrzycki, \/Lukasz'
'Boese, Roland'

_publ_section_title
;
 Structural chemistry of decalins and perfluorodecalins
;
_journal_issue 19
_journal_name_full CrystEngComm
_journal_page_first 2474
_journal_page_last 2490
_journal_paper_doi 10.1039/D3CE01117H
_journal_volume 26
_journal_year 2024
_chemical_formula_sum 'C10 H18'
_chemical_formula_weight 138.24
_chemical_melting_point 229
_chemical_name_systematic 'cis-Decalin (HT form refined in monoclinic SG)'
_space_group_crystal_system monoclinic
_space_group_IT_number 15
_space_group_name_Hall '-I 2ya'
_space_group_name_H-M_alt 'I 1 2/a 1'
_atom_sites_solution_hydrogens geom
_audit_update_record
;
2023-11-05 deposited with the CCDC.	2024-02-21 downloaded from the CCDC.
;
_cell_angle_alpha 90
_cell_angle_beta 101.5685(10)
_cell_angle_gamma 90
_cell_formula_units_Z 8
_cell_length_a 11.9781(4)
_cell_length_b 8.2808(3)
_cell_length_c 18.0841(7)
_cell_measurement_reflns_used 5178
_cell_measurement_temperature 170.(2)
_cell_measurement_theta_max 25.3156
_cell_measurement_theta_min 2.7153
_cell_volume 1757.29(11)
_computing_cell_refinement 'SAINT V8.34A (Bruker AXS Inc., 2013)'
_computing_data_collection 'APEX2 V2014 (Bruker AXS Inc., 2014)'
_computing_data_reduction 'SAINT V8.34A (Bruker AXS Inc., 2013)'
_computing_publication_material 'APEX2 V2014 (Bruker AXS Inc., 2014)'
_computing_structure_refinement 'SHELXL-2014/7 (Sheldrick, 2014)'
_computing_structure_solution 'SHELXS-2014 (Sheldrick, 2014)'
_diffrn_ambient_temperature 170.(2)
_diffrn_detector_area_resol_mean 10.4167
_diffrn_measured_fraction_theta_full 0.987
_diffrn_measured_fraction_theta_max 0.987
_diffrn_measurement_device_type 'Bruker D8 VENTURE'
_diffrn_measurement_method 'phi scans'
_diffrn_radiation_monochromator TRIUMPH
_diffrn_radiation_type MoK\a
_diffrn_radiation_wavelength 0.71073
_diffrn_reflns_av_R_equivalents 0.0191
_diffrn_reflns_av_unetI/netI 0.0115
_diffrn_reflns_limit_h_max 14
_diffrn_reflns_limit_h_min -14
_diffrn_reflns_limit_k_max 9
_diffrn_reflns_limit_k_min -9
_diffrn_reflns_limit_l_max 21
_diffrn_reflns_limit_l_min -21
_diffrn_reflns_number 10346
_diffrn_reflns_theta_full 25.05
_diffrn_reflns_theta_max 25.05
_diffrn_reflns_theta_min 2.71
_diffrn_source 'fine focus sealed tube'
_exptl_absorpt_coefficient_mu 0.057
_exptl_absorpt_correction_T_max 0.98
_exptl_absorpt_correction_T_min 0.93
_exptl_absorpt_correction_type multi-scan
_exptl_absorpt_process_details 'SADABS V2014/5 (Bruker AXS Inc.)'
_exptl_crystal_colour colourless
_exptl_crystal_density_diffrn 1.045
_exptl_crystal_density_method 'not measured'
_exptl_crystal_description cylindricall
_exptl_crystal_F_000 624
_exptl_crystal_recrystallization_method 'From the Melt'
_exptl_crystal_size_max 0.600
_exptl_crystal_size_mid 0.400
_exptl_crystal_size_min 0.400
_refine_diff_density_max 0.129
_refine_diff_density_min -0.122
_refine_ls_extinction_coef 0.0024(8)
_refine_ls_extinction_method 'SHELXL-2014/7 (Sheldrick 2014'
_refine_ls_goodness_of_fit_ref 1.048
_refine_ls_hydrogen_treatment constr
_refine_ls_matrix_type full
_refine_ls_number_parameters 133
_refine_ls_number_reflns 1538
_refine_ls_number_restraints 25
_refine_ls_restrained_S_all 1.048
_refine_ls_R_factor_all 0.0484
_refine_ls_R_factor_gt 0.0409
_refine_ls_shift/su_max 0.000
_refine_ls_shift/su_mean 0.000
_refine_ls_structure_factor_coef Fsqd
_refine_ls_weighting_details 'w=1/[\s^2^(Fo^2^)+(0.0495P)^2^+0.7388P] where P=(Fo^2^+2Fc^2^)/3'
_refine_ls_weighting_scheme calc
_refine_ls_wR_factor_gt 0.1037
_refine_ls_wR_factor_ref 0.1111
_reflns_number_gt 1319
_reflns_number_total 1538
_reflns_threshold_expression 'I > 2\s(I)'
_cod_data_source_file d3ce01117h2.cif
_cod_data_source_block c_Dec_k180K_170K_cd_mI
_cod_depositor_comments 'Adding full bibliography for 7248441--7248493.cif.'
_cod_database_code 7248479

loop_
_space_group_symop_operation_xyz
'x, y, z'
'-x+1/2, y, -z'
'x+1/2, y+1/2, z+1/2'
'-x+1, y+1/2, -z+1/2'
'-x, -y, -z'
'x-1/2, -y, z'
'-x+1/2, -y+1/2, -z+1/2'
'x, -y+1/2, z+1/2'

loop_
_atom_site_type_symbol
_atom_site_label
_atom_site_fract_x
_atom_site_fract_y
_atom_site_fract_z
_atom_site_U_iso_or_equiv
_atom_site_adp_type
_atom_site_calc_flag
_atom_site_refinement_flags_adp
_atom_site_refinement_flags_occupancy
_atom_site_refinement_flags_posn
_atom_site_occupancy
_atom_site_disorder_assembly
_atom_site_disorder_group
C C1 0.65448(10) 0.36888(16) 0.57913(6) 0.0347(3) Uani d . P D 0.923(2) A 1
H H1 0.6428 0.3507 0.5234 0.042 Uiso calc U P R 0.923(2) A 1
C C2 0.73461(11) 0.2364(2) 0.61700(8) 0.0482(4) Uani d . P D 0.923(2) A 1
H H2A 0.8076 0.2435 0.5994 0.058 Uiso calc U P R 0.923(2) A 1
H H2B 0.7509 0.2535 0.6723 0.058 Uiso calc U P R 0.923(2) A 1
C C3 0.68371(16) 0.0689(2) 0.59953(14) 0.0637(5) Uani d . P D 0.923(2) A 1
H H3A 0.7364 -0.013 0.6271 0.076 Uiso calc U P R 0.923(2) A 1
H H3B 0.6747 0.0472 0.5448 0.076 Uiso calc U P R 0.923(2) A 1
C C4 0.56797(17) 0.0544(2) 0.62226(14) 0.0590(5) Uani d . P D 0.923(2) A 1
H H4A 0.5344 -0.0527 0.6069 0.071 Uiso calc U P R 0.923(2) A 1
H H4B 0.5781 0.0631 0.6778 0.071 Uiso calc U P R 0.923(2) A 1
C C5 0.48744(11) 0.18637(18) 0.58512(9) 0.0464(4) Uani d . P D 0.923(2) A 1
H H5A 0.4153 0.179 0.6038 0.056 Uiso calc U P R 0.923(2) A 1
H H5B 0.4694 0.1678 0.5299 0.056 Uiso calc U P R 0.923(2) A 1
C C6 0.53654(9) 0.35673(15) 0.60049(6) 0.0338(3) Uani d . P D 0.923(2) A 1
H H6 0.4846 0.4319 0.5664 0.041 Uiso calc U P R 0.923(2) A 1
C C7 0.53975(10) 0.41291(19) 0.68139(8) 0.0399(4) Uani d . P D 0.923(2) A 1
H H7A 0.4617 0.4099 0.6918 0.048 Uiso calc U P R 0.923(2) A 1
H H7B 0.5878 0.3381 0.717 0.048 Uiso calc U P R 0.923(2) A 1
C C8 0.58710(12) 0.5835(2) 0.69415(10) 0.0512(4) Uani d . P D 0.923(2) A 1
H H8A 0.5917 0.6142 0.7476 0.061 Uiso calc U P R 0.923(2) A 1
H H8B 0.5349 0.6599 0.6623 0.061 Uiso calc U P R 0.923(2) A 1
C C9 0.70518(12) 0.5954(2) 0.67496(9) 0.0517(4) Uani d . P D 0.923(2) A 1
H H9A 0.7318 0.7087 0.6806 0.062 Uiso calc U P R 0.923(2) A 1
H H9B 0.7594 0.5282 0.7107 0.062 Uiso calc U P R 0.923(2) A 1
C C10 0.70338(12) 0.5389(2) 0.59445(7) 0.0432(4) Uani d . P D 0.923(2) A 1
H H10A 0.782 0.5406 0.5851 0.052 Uiso calc U P R 0.923(2) A 1
H H10B 0.6572 0.6152 0.5587 0.052 Uiso calc U P R 0.923(2) A 1
C C1B 0.5987(9) 0.3042(13) 0.6791(6) 0.037(4) Uiso d . P D 0.077(2) A 2
H H1B 0.6063 0.2265 0.7221 0.045 Uiso calc U P R 0.077(2) A 2
C C2B 0.5088(10) 0.2400(18) 0.6137(8) 0.038(4) Uiso d . P D 0.077(2) A 2
H H2B1 0.4336 0.2368 0.6284 0.045 Uiso calc U P R 0.077(2) A 2
H H2B2 0.5031 0.3121 0.5694 0.045 Uiso calc U P R 0.077(2) A 2
C C3B 0.5426(12) 0.0716(18) 0.5937(10) 0.036(5) Uiso d . P D 0.077(2) A 2
H H3B1 0.4814 0.0251 0.5545 0.043 Uiso calc U P R 0.077(2) A 2
H H3B2 0.5523 0.0016 0.639 0.043 Uiso calc U P R 0.077(2) A 2
C C4B 0.6548(12) 0.077(2) 0.5643(9) 0.046(6) Uiso d . P D 0.077(2) A 2
H H4B1 0.6771 -0.0341 0.5523 0.055 Uiso calc U P R 0.077(2) A 2
H H4B2 0.6449 0.1425 0.5178 0.055 Uiso calc U P R 0.077(2) A 2
C C5B 0.7458(11) 0.1496(16) 0.6251(9) 0.042(5) Uiso d . P D 0.077(2) A 2
H H5B1 0.8166 0.1613 0.6052 0.051 Uiso calc U P R 0.077(2) A 2
H H5B2 0.7621 0.0739 0.6683 0.051 Uiso calc U P R 0.077(2) A 2
C C6B 0.7146(9) 0.3149(12) 0.6538(7) 0.036(4) Uiso d . P D 0.077(2) A 2
H H6B 0.7744 0.3452 0.6986 0.043 Uiso calc U P R 0.077(2) A 2
C C7B 0.7083(13) 0.4477(16) 0.5946(7) 0.030(4) Uiso d . P D 0.077(2) A 2
H H7B1 0.7817 0.4538 0.5775 0.036 Uiso calc U P R 0.077(2) A 2
H H7B2 0.6478 0.4214 0.5503 0.036 Uiso calc U P R 0.077(2) A 2
C C8B 0.6828(11) 0.6101(15) 0.6268(11) 0.037(4) Uiso d . P D 0.077(2) A 2
H H8B1 0.6833 0.6957 0.5887 0.045 Uiso calc U P R 0.077(2) A 2
H H8B2 0.7424 0.6358 0.6716 0.045 Uiso calc U P R 0.077(2) A 2
C C9B 0.5661(12) 0.6052(17) 0.6492(11) 0.051(5) Uiso d . P D 0.077(2) A 2
H H9B1 0.5505 0.7097 0.6717 0.061 Uiso calc U P R 0.077(2) A 2
H H9B2 0.5056 0.5857 0.604 0.061 Uiso calc U P R 0.077(2) A 2
C C10B 0.5668(14) 0.4699(16) 0.7061(8) 0.044(5) Uiso d . P D 0.077(2) A 2
H H10C 0.4901 0.4626 0.7185 0.052 Uiso calc U P R 0.077(2) A 2
H H10D 0.6213 0.498 0.753 0.052 Uiso calc U P R 0.077(2) A 2

loop_
_atom_site_aniso_label
_atom_site_aniso_U_11
_atom_site_aniso_U_22
_atom_site_aniso_U_33
_atom_site_aniso_U_12
_atom_site_aniso_U_13
_atom_site_aniso_U_23
C1 0.0329(6) 0.0458(8) 0.0264(6) -0.0032(6) 0.0083(5) 0.0001(5)
C2 0.0351(7) 0.0665(11) 0.0467(8) 0.0119(7) 0.0169(6) 0.0071(7)
C3 0.0688(12) 0.0522(10) 0.0780(14) 0.0212(9) 0.0334(11) 0.0108(9)
C4 0.0705(11) 0.0412(9) 0.0721(13) 0.0024(8) 0.0300(10) 0.0110(8)
C5 0.0413(8) 0.0472(9) 0.0529(9) -0.0100(7) 0.0146(6) -0.0024(7)
C6 0.0268(6) 0.0392(7) 0.0348(7) 0.0003(5) 0.0045(5) 0.0052(5)
C7 0.0272(6) 0.0539(9) 0.0416(8) 0.0007(6) 0.0137(5) 0.0002(7)
C8 0.0464(8) 0.0577(10) 0.0537(10) -0.0055(7) 0.0199(7) -0.0157(8)
C9 0.0451(8) 0.0641(10) 0.0483(10) -0.0182(7) 0.0149(7) -0.0162(7)
C10 0.0382(7) 0.0544(10) 0.0394(8) -0.0119(7) 0.0134(6) -0.0018(7)

loop_
_atom_type_symbol
_atom_type_description
_atom_type_scat_dispersion_real
_atom_type_scat_dispersion_imag
_atom_type_scat_source
C C 0.0033 0.0016 'International Tables Vol C Tables 4.2.6.8 and 6.1.1.4'
H H 0.0000 0.0000 'International Tables Vol C Tables 4.2.6.8 and 6.1.1.4'

loop_
_geom_angle_atom_site_label_1
_geom_angle_atom_site_label_2
_geom_angle_atom_site_label_3
_geom_angle_site_symmetry_1
_geom_angle_site_symmetry_3
_geom_angle
_geom_angle_publ_flag
C2 C1 C10 . . 113.38(12) ?
C2 C1 C6 . . 111.48(10) ?
C10 C1 C6 . . 110.61(10) ?
C2 C1 H1 . . 107.0 ?
C10 C1 H1 . . 107.0 ?
C6 C1 H1 . . 107.0 ?
C3 C2 C1 . . 111.84(13) ?
C3 C2 H2A . . 109.2 ?
C1 C2 H2A . . 109.2 ?
C3 C2 H2B . . 109.2 ?
C1 C2 H2B . . 109.2 ?
H2A C2 H2B . . 107.9 ?
C2 C3 C4 . . 111.28(13) ?
C2 C3 H3A . . 109.4 ?
C4 C3 H3A . . 109.4 ?
C2 C3 H3B . . 109.4 ?
C4 C3 H3B . . 109.4 ?
H3A C3 H3B . . 108.0 ?
C5 C4 C3 . . 110.73(14) ?
C5 C4 H4A . . 109.5 ?
C3 C4 H4A . . 109.5 ?
C5 C4 H4B . . 109.5 ?
C3 C4 H4B . . 109.5 ?
H4A C4 H4B . . 108.1 ?
C4 C5 C6 . . 113.25(13) ?
C4 C5 H5A . . 108.9 ?
C6 C5 H5A . . 108.9 ?
C4 C5 H5B . . 108.9 ?
C6 C5 H5B . . 108.9 ?
H5A C5 H5B . . 107.7 ?
C7 C6 C5 . . 112.89(11) ?
C7 C6 C1 . . 111.83(10) ?
C5 C6 C1 . . 110.64(10) ?
C7 C6 H6 . . 107.0 ?
C5 C6 H6 . . 107.0 ?
C1 C6 H6 . . 107.0 ?
C8 C7 C6 . . 111.39(11) ?
C8 C7 H7A . . 109.3 ?
C6 C7 H7A . . 109.3 ?
C8 C7 H7B . . 109.3 ?
C6 C7 H7B . . 109.3 ?
H7A C7 H7B . . 108.0 ?
C7 C8 C9 . . 111.08(11) ?
C7 C8 H8A . . 109.4 ?
C9 C8 H8A . . 109.4 ?
C7 C8 H8B . . 109.4 ?
C9 C8 H8B . . 109.4 ?
H8A C8 H8B . . 108.0 ?
C10 C9 C8 . . 111.17(12) ?
C10 C9 H9A . . 109.4 ?
C8 C9 H9A . . 109.4 ?
C10 C9 H9B . . 109.4 ?
C8 C9 H9B . . 109.4 ?
H9A C9 H9B . . 108.0 ?
C9 C10 C1 . . 112.77(11) ?
C9 C10 H10A . . 109.0 ?
C1 C10 H10A . . 109.0 ?
C9 C10 H10B . . 109.0 ?
C1 C10 H10B . . 109.0 ?
H10A C10 H10B . . 107.8 ?
C2B C1B C10B . . 112.1(10) ?
C2B C1B C6B . . 109.0(8) ?
C10B C1B C6B . . 109.8(8) ?
C2B C1B H1B . . 108.6 ?
C10B C1B H1B . . 108.6 ?
C6B C1B H1B . . 108.6 ?
C3B C2B C1B . . 109.0(9) ?
C3B C2B H2B1 . . 109.9 ?
C1B C2B H2B1 . . 109.9 ?
C3B C2B H2B2 . . 109.9 ?
C1B C2B H2B2 . . 109.9 ?
H2B1 C2B H2B2 . . 108.3 ?
C2B C3B C4B . . 110.5(10) ?
C2B C3B H3B1 . . 109.5 ?
C4B C3B H3B1 . . 109.5 ?
C2B C3B H3B2 . . 109.5 ?
C4B C3B H3B2 . . 109.5 ?
H3B1 C3B H3B2 . . 108.1 ?
C5B C4B C3B . . 108.1(10) ?
C5B C4B H4B1 . . 110.1 ?
C3B C4B H4B1 . . 110.1 ?
C5B C4B H4B2 . . 110.1 ?
C3B C4B H4B2 . . 110.1 ?
H4B1 C4B H4B2 . . 108.4 ?
C4B C5B C6B . . 114.4(10) ?
C4B C5B H5B1 . . 108.7 ?
C6B C5B H5B1 . . 108.7 ?
C4B C5B H5B2 . . 108.7 ?
C6B C5B H5B2 . . 108.7 ?
H5B1 C5B H5B2 . . 107.6 ?
C7B C6B C5B . . 112.7(9) ?
C7B C6B C1B . . 109.1(8) ?
C5B C6B C1B . . 110.0(8) ?
C7B C6B H6B . . 108.3 ?
C5B C6B H6B . . 108.3 ?
C1B C6B H6B . . 108.3 ?
C8B C7B C6B . . 110.7(9) ?
C8B C7B H7B1 . . 109.5 ?
C6B C7B H7B1 . . 109.5 ?
C8B C7B H7B2 . . 109.5 ?
C6B C7B H7B2 . . 109.5 ?
H7B1 C7B H7B2 . . 108.1 ?
C7B C8B C9B . . 110.0(10) ?
C7B C8B H8B1 . . 109.7 ?
C9B C8B H8B1 . . 109.7 ?
C7B C8B H8B2 . . 109.7 ?
C9B C8B H8B2 . . 109.7 ?
H8B1 C8B H8B2 . . 108.2 ?
C10B C9B C8B . . 108.5(10) ?
C10B C9B H9B1 . . 110.0 ?
C8B C9B H9B1 . . 110.0 ?
C10B C9B H9B2 . . 110.0 ?
C8B C9B H9B2 . . 110.0 ?
H9B1 C9B H9B2 . . 108.4 ?
C9B C10B C1B . . 114.4(10) ?
C9B C10B H10C . . 108.7 ?
C1B C10B H10C . . 108.7 ?
C9B C10B H10D . . 108.7 ?
C1B C10B H10D . . 108.7 ?
H10C C10B H10D . . 107.6 ?

loop_
_geom_bond_atom_site_label_1
_geom_bond_atom_site_label_2
_geom_bond_site_symmetry_2
_geom_bond_distance
_geom_bond_publ_flag
C1 C2 . 1.5262(19) ?
C1 C10 . 1.528(2) ?
C1 C6 . 1.5408(16) ?
C1 H1 . 1.0 ?
C2 C3 . 1.523(2) ?
C2 H2A . 0.99 ?
C2 H2B . 0.99 ?
C3 C4 . 1.528(2) ?
C3 H3A . 0.99 ?
C3 H3B . 0.99 ?
C4 C5 . 1.522(2) ?
C4 H4A . 0.99 ?
C4 H4B . 0.99 ?
C5 C6 . 1.5322(18) ?
C5 H5A . 0.99 ?
C5 H5B . 0.99 ?
C6 C7 . 1.5283(18) ?
C6 H6 . 1.0 ?
C7 C8 . 1.522(2) ?
C7 H7A . 0.99 ?
C7 H7B . 0.99 ?
C8 C9 . 1.5257(18) ?
C8 H8A . 0.99 ?
C8 H8B . 0.99 ?
C9 C10 . 1.5254(19) ?
C9 H9A . 0.99 ?
C9 H9B . 0.99 ?
C10 H10A . 0.99 ?
C10 H10B . 0.99 ?
C1B C2B . 1.526(9) ?
C1B C10B . 1.530(9) ?
C1B C6B . 1.549(9) ?
C1B H1B . 1.0 ?
C2B C3B . 1.515(10) ?
C2B H2B1 . 0.99 ?
C2B H2B2 . 0.99 ?
C3B C4B . 1.542(9) ?
C3B H3B1 . 0.99 ?
C3B H3B2 . 0.99 ?
C4B C5B . 1.510(10) ?
C4B H4B1 . 0.99 ?
C4B H4B2 . 0.99 ?
C5B C6B . 1.537(9) ?
C5B H5B1 . 0.99 ?
C5B H5B2 . 0.99 ?
C6B C7B . 1.526(9) ?
C6B H6B . 1.0 ?
C7B C8B . 1.521(9) ?
C7B H7B1 . 0.99 ?
C7B H7B2 . 0.99 ?
C8B C9B . 1.532(9) ?
C8B H8B1 . 0.99 ?
C8B H8B2 . 0.99 ?
C9B C10B . 1.520(10) ?
C9B H9B1 . 0.99 ?
C9B H9B2 . 0.99 ?
C10B H10C . 0.99 ?
C10B H10D . 0.99 ?

loop_
_geom_torsion_atom_site_label_1
_geom_torsion_atom_site_label_2
_geom_torsion_atom_site_label_3
_geom_torsion_atom_site_label_4
_geom_torsion_site_symmetry_1
_geom_torsion_site_symmetry_2
_geom_torsion_site_symmetry_3
_geom_torsion_site_symmetry_4
_geom_torsion
_geom_torsion_publ_flag
C10 C1 C2 C3 . . . . -179.18(12) ?
C6 C1 C2 C3 . . . . 55.21(15) ?
C1 C2 C3 C4 . . . . -56.2(2) ?
C2 C3 C4 C5 . . . . 55.1(2) ?
C3 C4 C5 C6 . . . . -54.5(2) ?
C4 C5 C6 C7 . . . . -72.85(15) ?
C4 C5 C6 C1 . . . . 53.33(16) ?
C2 C1 C6 C7 . . . . 73.88(14) ?
C10 C1 C6 C7 . . . . -53.25(13) ?
C2 C1 C6 C5 . . . . -52.89(14) ?
C10 C1 C6 C5 . . . . 179.98(11) ?
C5 C6 C7 C8 . . . . -179.04(11) ?
C1 C6 C7 C8 . . . . 55.42(14) ?
C6 C7 C8 C9 . . . . -56.24(17) ?
C7 C8 C9 C10 . . . . 55.51(19) ?
C8 C9 C10 C1 . . . . -54.68(19) ?
C2 C1 C10 C9 . . . . -72.91(16) ?
C6 C1 C10 C9 . . . . 53.16(16) ?
C10B C1B C2B C3B . . . . -176.3(11) ?
C6B C1B C2B C3B . . . . 61.9(14) ?
C1B C2B C3B C4B . . . . -64.3(16) ?
C2B C3B C4B C5B . . . . 58.6(17) ?
C3B C4B C5B C6B . . . . -53.9(18) ?
C4B C5B C6B C7B . . . . -68.4(15) ?
C4B C5B C6B C1B . . . . 53.5(15) ?
C2B C1B C6B C7B . . . . 68.5(12) ?
C10B C1B C6B C7B . . . . -54.7(12) ?
C2B C1B C6B C5B . . . . -55.6(12) ?
C10B C1B C6B C5B . . . . -178.8(10) ?
C5B C6B C7B C8B . . . . -177.3(11) ?
C1B C6B C7B C8B . . . . 60.2(14) ?
C6B C7B C8B C9B . . . . -62.5(16) ?
C7B C8B C9B C10B . . . . 57.8(17) ?
C8B C9B C10B C1B . . . . -55.4(18) ?
C2B C1B C10B C9B . . . . -66.9(16) ?
C6B C1B C10B C9B . . . . 54.4(15) ?
